data_4341986
loop_
_publ_author_name
'Boiocchi, Massimo'
'Licchelli, Maurizio'
'Milani, Michele'
'Poggi, Antonio'
'Sacchi, Donatella'

_publ_contact_author
;
  Maurizio Licchelli
  Dipartimento di Chimica Generale
  University of Pavia
  via Taramelli 12, I-27100 Pavia, ITALY
;
_publ_section_title
;
 Oxo-anion recognition by mono- and bisurea pendant-arm macrocyclic
 complexes.
;
_journal_issue 1
_journal_name_full 'Inorganic chemistry'
_journal_page_first 47
_journal_page_last 58
_journal_paper_doi 10.1021/ic501527k
_journal_volume 54
_journal_year 2015
_chemical_formula_moiety '2 (C26 H40 Cu N12 O6), 2 (C4 H4 O4), 4 (C3 H7 N O)'
_chemical_formula_sum 'C72 H116 Cu2 N28 O24'
_chemical_formula_weight 1885.02
_chemical_name_common
;
bis((3,10-bis(2-(3-(4-nitrophenyl)urea)ethyl)-1,3,5,8,10,12-hexa-
azacyclotetradecane)-copper(ii)) bis(succinate) dimethylformamide tetra-solvate
;
_chemical_name_systematic
;
 ?
;
_space_group_IT_number 2
_symmetry_cell_setting triclinic
_symmetry_Int_Tables_number 2
_symmetry_space_group_name_Hall '-P 1'
_symmetry_space_group_name_H-M 'P -1'
_atom_sites_solution_hydrogens geom
_atom_sites_solution_primary direct
_atom_sites_solution_secondary difmap
_audit_creation_method SHELXL-97
_cell_angle_alpha 92.6312(18)
_cell_angle_beta 93.5590(18)
_cell_angle_gamma 101.924(2)
_cell_formula_units_Z 1
_cell_length_a 9.3285(9)
_cell_length_b 12.5500(12)
_cell_length_c 18.9817(18)
_cell_measurement_reflns_used 6320
_cell_measurement_temperature 293(2)
_cell_measurement_theta_max 25
_cell_measurement_theta_min 2
_cell_volume 2166.2(4)
_computing_cell_refinement 'SAINT (Bruker-Axs Inc)'
_computing_data_collection 'SMART (Bruker-Axs Inc)'
_computing_data_reduction 'SAINT (Bruker-Axs Inc)'
_computing_molecular_graphics 'Ortep-3 for Windows (Farrugia, 1997)'
_computing_publication_material 'WinGX publication routines (Farrugia, 1999)'
_computing_structure_refinement 'SHELXL-97 (Sheldrick, 1997)'
_computing_structure_solution 'SIR-97 (Altomare et al., 1999)'
_diffrn_ambient_temperature 293(2)
_diffrn_detector_area_resol_mean 8.333
_diffrn_measured_fraction_theta_full 0.995
_diffrn_measured_fraction_theta_max 0.995
_diffrn_measurement_device_type 'Bruker-Axs Smart-Apex CCD'
_diffrn_measurement_method 'omega scan'
_diffrn_radiation_monochromator graphite
_diffrn_radiation_source 'fine-focus sealed tube'
_diffrn_radiation_type MoK\a
_diffrn_radiation_wavelength 0.71073
_diffrn_reflns_av_R_equivalents 0.0155
_diffrn_reflns_av_sigmaI/netI 0.0220
_diffrn_reflns_limit_h_max 11
_diffrn_reflns_limit_h_min -11
_diffrn_reflns_limit_k_max 14
_diffrn_reflns_limit_k_min -14
_diffrn_reflns_limit_l_max 22
_diffrn_reflns_limit_l_min -22
_diffrn_reflns_number 15742
_diffrn_reflns_theta_full 25.00
_diffrn_reflns_theta_max 25.00
_diffrn_reflns_theta_min 1.08
_diffrn_standards_decay_% 0
_exptl_absorpt_coefficient_mu 0.581
_exptl_absorpt_correction_T_max 0.992
_exptl_absorpt_correction_T_min 0.856
_exptl_absorpt_correction_type multi-scan
_exptl_absorpt_process_details 'Sadabs (Sheldrick, 1996)'
_exptl_crystal_colour VIOLET
_exptl_crystal_density_diffrn 1.445
_exptl_crystal_density_method 'not measured'
_exptl_crystal_description PRISM
_exptl_crystal_F_000 994
_exptl_crystal_size_max 0.5
_exptl_crystal_size_mid 0.42
_exptl_crystal_size_min 0.33
_refine_diff_density_max 0.436
_refine_diff_density_min -0.256
_refine_diff_density_rms 0.049
_refine_ls_extinction_method none
_refine_ls_goodness_of_fit_ref 1.051
_refine_ls_hydrogen_treatment mixed
_refine_ls_matrix_type full
_refine_ls_number_parameters 599
_refine_ls_number_reflns 7592
_refine_ls_number_restraints 8
_refine_ls_restrained_S_all 1.053
_refine_ls_R_factor_all 0.0464
_refine_ls_R_factor_gt 0.0380
_refine_ls_shift/su_max 0.025
_refine_ls_shift/su_mean 0.000
_refine_ls_structure_factor_coef Fsqd
_refine_ls_weighting_details 'calc w=1/[\s^2^(Fo^2^)+(0.0630P)^2^+0.7116P] where P=(Fo^2^+2Fc^2^)/3'
_refine_ls_weighting_scheme calc
_refine_ls_wR_factor_gt 0.1046
_refine_ls_wR_factor_ref 0.1117
_reflns_number_gt 6306
_reflns_number_total 7592
_reflns_threshold_expression >2\s(I)
_cod_data_source_file ic501527k_si_002.cif
_cod_data_source_block '[3]_C4H4O4_DMF'
_cod_depositor_comments 'Adding full bibliography for 4341984--4341986.cif.'
_cod_database_code 4341986

loop_
_symmetry_equiv_pos_as_xyz
'x, y, z'
'-x, -y, -z'

loop_
_atom_site_label
_atom_site_type_symbol
_atom_site_fract_x
_atom_site_fract_y
_atom_site_fract_z
_atom_site_U_iso_or_equiv
_atom_site_adp_type
_atom_site_occupancy
_atom_site_symmetry_multiplicity
_atom_site_calc_flag
_atom_site_refinement_flags
Cu1 Cu 0.5000 0.5000 0.0000 0.03290(11) Uani 1 2 d S
Cu2 Cu 0.5000 0.5000 0.5000 0.03316(11) Uani 1 2 d S
C1 C 0.6385(3) 0.33173(18) -0.04488(12) 0.0451(5) Uani 1 1 d .
H1A H 0.6339 0.3420 -0.0952 0.054 Uiso 1 1 calc R
H1B H 0.6584 0.2600 -0.0377 0.054 Uiso 1 1 calc R
C2 C 0.3680(2) 0.27733(17) -0.05989(11) 0.0397(5) Uani 1 1 d .
H2A H 0.3643 0.3058 -0.1065 0.048 Uiso 1 1 calc R
H2B H 0.3750 0.2014 -0.0654 0.048 Uiso 1 1 calc R
C3 C 0.1900(2) 0.38738(18) -0.03426(12) 0.0436(5) Uani 1 1 d .
H3A H 0.0878 0.3786 -0.0239 0.052 Uiso 1 1 calc R
H3B H 0.1982 0.4074 -0.0828 0.052 Uiso 1 1 calc R
C4 C 0.2412(3) 0.58145(18) 0.00705(14) 0.0484(6) Uani 1 1 d .
H4A H 0.1487 0.5813 0.0278 0.058 Uiso 1 1 calc R
H4B H 0.2297 0.5962 -0.0425 0.058 Uiso 1 1 calc R
C5 C 0.1207(3) 0.18719(19) -0.02768(12) 0.0495(6) Uani 1 1 d .
H5A H 0.1624 0.1236 -0.0364 0.059 Uiso 1 1 calc R
H5B H 0.0482 0.1891 -0.0663 0.059 Uiso 1 1 calc R
C6 C 0.0467(3) 0.1778(2) 0.04106(13) 0.0573(6) Uani 1 1 d .
H6A H -0.0107 0.2336 0.0458 0.069 Uiso 1 1 calc R
H6B H -0.0193 0.1070 0.0413 0.069 Uiso 1 1 calc R
C7 C 0.1415(3) 0.1306(2) 0.15625(12) 0.0481(6) Uani 1 1 d .
C8 C 0.2924(2) 0.09778(17) 0.26189(11) 0.0409(5) Uani 1 1 d .
C9 C 0.1807(3) 0.0301(2) 0.29455(12) 0.0508(6) Uani 1 1 d .
H9 H 0.0830 0.0242 0.2784 0.061 Uiso 1 1 calc R
C10 C 0.2158(3) -0.0279(2) 0.35068(12) 0.0524(6) Uani 1 1 d .
H10 H 0.1417 -0.0730 0.3725 0.063 Uiso 1 1 calc R
C11 C 0.3606(3) -0.01922(19) 0.37462(11) 0.0451(5) Uani 1 1 d .
C12 C 0.4724(3) 0.05103(18) 0.34587(12) 0.0443(5) Uani 1 1 d .
H12 H 0.5694 0.0586 0.3637 0.053 Uiso 1 1 calc R
C13 C 0.4372(3) 0.10976(18) 0.29014(12) 0.0433(5) Uani 1 1 d .
H13 H 0.5115 0.1585 0.2709 0.052 Uiso 1 1 calc R
C14 C 0.7360(2) 0.39990(18) 0.47336(12) 0.0412(5) Uani 1 1 d .
H14A H 0.7593 0.3835 0.5217 0.049 Uiso 1 1 calc R
H14B H 0.8189 0.3942 0.4460 0.049 Uiso 1 1 calc R
C15 C 0.8187(2) 0.59454(18) 0.51291(12) 0.0423(5) Uani 1 1 d .
H15A H 0.8211 0.5783 0.5624 0.051 Uiso 1 1 calc R
H15B H 0.9149 0.5945 0.4962 0.051 Uiso 1 1 calc R
C16 C 0.6681(2) 0.72183(18) 0.54867(11) 0.0400(5) Uani 1 1 d .
H16A H 0.6705 0.7995 0.5524 0.048 Uiso 1 1 calc R
H16B H 0.6841 0.6981 0.5959 0.048 Uiso 1 1 calc R
C17 C 0.4002(2) 0.67953(17) 0.55766(11) 0.0384(5) Uani 1 1 d .
H17A H 0.3868 0.7539 0.5548 0.046 Uiso 1 1 calc R
H17B H 0.4198 0.6665 0.6070 0.046 Uiso 1 1 calc R
C18 C 0.9102(3) 0.79221(19) 0.50497(13) 0.0486(6) Uani 1 1 d .
H18A H 0.9924 0.7661 0.4868 0.058 Uiso 1 1 calc R
H18B H 0.9390 0.8218 0.5531 0.058 Uiso 1 1 calc R
C19 C 0.8749(3) 0.88150(18) 0.46011(12) 0.0461(5) Uani 1 1 d .
H19A H 0.8100 0.9199 0.4841 0.055 Uiso 1 1 calc R
H19B H 0.9645 0.9335 0.4529 0.055 Uiso 1 1 calc R
C20 C 0.7739(3) 0.89911(19) 0.34095(11) 0.0435(5) Uani 1 1 d .
C21 C 0.6036(3) 0.89026(17) 0.23484(11) 0.0401(5) Uani 1 1 d .
C22 C 0.6868(3) 0.96922(18) 0.19585(12) 0.0465(5) Uani 1 1 d .
H22 H 0.7871 0.9932 0.2072 0.056 Uiso 1 1 calc R
C23 C 0.6179(3) 1.01137(19) 0.14008(12) 0.0498(6) Uani 1 1 d .
H23 H 0.6717 1.0644 0.1139 0.060 Uiso 1 1 calc R
C24 C 0.4698(3) 0.97475(18) 0.12345(11) 0.0455(5) Uani 1 1 d .
C25 C 0.3864(3) 0.89492(18) 0.16035(12) 0.0461(5) Uani 1 1 d .
H25 H 0.2866 0.8702 0.1480 0.055 Uiso 1 1 calc R
C26 C 0.4543(3) 0.85297(18) 0.21557(11) 0.0435(5) Uani 1 1 d .
H26 H 0.3997 0.7987 0.2406 0.052 Uiso 1 1 calc R
N1 N 0.49773(19) 0.34040(13) -0.01623(8) 0.0331(4) Uani 1 1 d D
H1N H 0.495(2) 0.3130(17) 0.0289(7) 0.040 Uiso 1 1 d D
N2 N 0.2372(2) 0.28601(14) -0.02571(9) 0.0405(4) Uani 1 1 d .
N3 N 0.28157(19) 0.47450(14) 0.01381(9) 0.0358(4) Uani 1 1 d D
H3N H 0.272(2) 0.4519(18) 0.0602(6) 0.043 Uiso 1 1 d D
N4 N 0.1573(2) 0.19057(17) 0.09955(10) 0.0503(5) Uani 1 1 d D
H4N H 0.2511(16) 0.2351(18) 0.0934(14) 0.060 Uiso 1 1 d D
N5 N 0.2670(2) 0.15359(16) 0.20291(10) 0.0458(5) Uani 1 1 d D
H5N H 0.345(2) 0.2049(16) 0.1866(13) 0.055 Uiso 1 1 d D
N6 N 0.3937(3) -0.08741(18) 0.43086(11) 0.0570(5) Uani 1 1 d .
N7 N 0.70707(18) 0.51113(14) 0.47167(9) 0.0340(4) Uani 1 1 d D
H7N H 0.707(2) 0.5310(17) 0.4248(6) 0.041 Uiso 1 1 d D
N8 N 0.78337(19) 0.70040(14) 0.50514(9) 0.0385(4) Uani 1 1 d .
N9 N 0.52387(19) 0.66288(14) 0.51658(8) 0.0331(4) Uani 1 1 d D
H9N H 0.510(2) 0.6845(17) 0.4705(6) 0.040 Uiso 1 1 d D
N10 N 0.8046(2) 0.83370(16) 0.39259(10) 0.0467(5) Uani 1 1 d D
H10N H 0.730(2) 0.7709(14) 0.3968(13) 0.056 Uiso 1 1 d D
N11 N 0.6636(2) 0.84407(15) 0.29193(10) 0.0454(5) Uani 1 1 d D
H11N H 0.602(2) 0.7856(15) 0.3115(12) 0.055 Uiso 1 1 d D
N12 N 0.3965(3) 1.01916(19) 0.06458(11) 0.0591(6) Uani 1 1 d .
O1 O 0.0307(2) 0.06366(18) 0.16534(10) 0.0777(6) Uani 1 1 d .
O2 O 0.2908(3) -0.1432(2) 0.45852(12) 0.0907(7) Uani 1 1 d .
O3 O 0.5229(2) -0.08757(16) 0.44832(10) 0.0661(5) Uani 1 1 d .
O4 O 0.83726(19) 0.99368(13) 0.33762(9) 0.0575(4) Uani 1 1 d .
O5 O 0.4657(3) 1.10046(16) 0.03939(10) 0.0718(6) Uani 1 1 d .
O6 O 0.2717(3) 0.97244(19) 0.04295(11) 0.0829(6) Uani 1 1 d .
C27 C 0.5017(2) 0.41345(17) 0.16243(10) 0.0340(4) Uani 1 1 d .
C28 C 0.4885(2) 0.43786(17) 0.24095(10) 0.0375(5) Uani 1 1 d .
H28A H 0.4067 0.3852 0.2564 0.045 Uiso 1 1 calc R
H28B H 0.5770 0.4279 0.2671 0.045 Uiso 1 1 calc R
C29 C 0.4658(2) 0.55131(17) 0.25943(10) 0.0380(5) Uani 1 1 d .
H29A H 0.3749 0.5601 0.2350 0.046 Uiso 1 1 calc R
H29B H 0.5452 0.6039 0.2421 0.046 Uiso 1 1 calc R
C30 C 0.4595(2) 0.57747(17) 0.33808(10) 0.0339(4) Uani 1 1 d .
O7 O 0.5508(2) 0.49142(13) 0.12625(7) 0.0515(4) Uani 1 1 d .
O8 O 0.46651(18) 0.31544(12) 0.13921(7) 0.0454(4) Uani 1 1 d .
O9 O 0.41380(19) 0.50156(12) 0.37605(7) 0.0460(4) Uani 1 1 d .
O10 O 0.4982(2) 0.67624(12) 0.36023(7) 0.0496(4) Uani 1 1 d .
C31 C 0.0793(5) 0.3994(4) 0.1941(3) 0.1118(14) Uani 1 1 d .
H31 H 0.1717 0.4105 0.2180 0.134 Uiso 1 1 calc R
C32 C -0.1700(5) 0.3096(5) 0.1930(3) 0.1349(18) Uani 1 1 d .
H32A H -0.1889 0.3692 0.1664 0.202 Uiso 1 1 calc R
H32B H -0.2394 0.2952 0.2284 0.202 Uiso 1 1 calc R
H32C H -0.1795 0.2458 0.1618 0.202 Uiso 1 1 calc R
C33 C -0.0003(7) 0.2920(5) 0.2917(2) 0.145(2) Uani 1 1 d .
H33A H 0.0969 0.3252 0.3113 0.218 Uiso 1 1 calc R
H33B H -0.0085 0.2147 0.2845 0.218 Uiso 1 1 calc R
H33C H -0.0708 0.3060 0.3237 0.218 Uiso 1 1 calc R
N13 N -0.0278(3) 0.3369(2) 0.22545(12) 0.0616(6) Uani 1 1 d .
O11 O 0.0751(4) 0.4426(3) 0.14098(19) 0.1399(14) Uani 1 1 d .
C34 C 0.8620(4) 0.5936(3) 0.28695(19) 0.0899(11) Uani 1 1 d .
H34 H 0.7839 0.5968 0.2547 0.108 Uiso 1 1 calc R
C35 C 1.1126(4) 0.6555(4) 0.3250(3) 0.1211(16) Uani 1 1 d .
H35A H 1.1068 0.7018 0.3660 0.182 Uiso 1 1 calc R
H35B H 1.2016 0.6831 0.3030 0.182 Uiso 1 1 calc R
H35C H 1.1125 0.5829 0.3390 0.182 Uiso 1 1 calc R
C36 C 1.0078(6) 0.7217(4) 0.2171(2) 0.135(2) Uani 1 1 d .
H36A H 0.9154 0.7137 0.1901 0.203 Uiso 1 1 calc R
H36B H 1.0785 0.7004 0.1878 0.203 Uiso 1 1 calc R
H36C H 1.0417 0.7965 0.2341 0.203 Uiso 1 1 calc R
N14 N 0.9898(3) 0.6534(2) 0.27638(11) 0.0630(6) Uani 1 1 d .
O12 O 0.8361(3) 0.5340(2) 0.33548(13) 0.1076(9) Uani 1 1 d .

loop_
_atom_site_aniso_label
_atom_site_aniso_U_11
_atom_site_aniso_U_22
_atom_site_aniso_U_33
_atom_site_aniso_U_23
_atom_site_aniso_U_13
_atom_site_aniso_U_12
Cu1 0.0330(2) 0.03076(19) 0.0356(2) -0.00208(14) 0.00396(14) 0.00876(14)
Cu2 0.0320(2) 0.0342(2) 0.03296(19) -0.00068(14) 0.00454(14) 0.00628(14)
C1 0.0527(14) 0.0373(12) 0.0499(13) -0.0011(10) 0.0145(11) 0.0178(10)
C2 0.0534(13) 0.0332(11) 0.0310(10) -0.0009(8) 0.0007(9) 0.0063(10)
C3 0.0357(12) 0.0445(12) 0.0487(13) 0.0047(10) -0.0024(10) 0.0049(10)
C4 0.0412(12) 0.0456(13) 0.0641(15) 0.0054(11) 0.0094(11) 0.0206(10)
C5 0.0516(14) 0.0458(13) 0.0425(12) 0.0078(10) -0.0062(11) -0.0075(11)
C6 0.0441(14) 0.0676(17) 0.0548(15) 0.0171(13) -0.0012(11) -0.0021(12)
C7 0.0449(13) 0.0554(14) 0.0427(12) 0.0128(11) 0.0095(10) 0.0034(11)
C8 0.0471(13) 0.0394(11) 0.0359(11) 0.0031(9) 0.0083(10) 0.0070(10)
C9 0.0454(13) 0.0591(15) 0.0483(13) 0.0140(11) 0.0089(11) 0.0080(11)
C10 0.0545(15) 0.0588(15) 0.0453(13) 0.0172(11) 0.0143(11) 0.0086(12)
C11 0.0559(14) 0.0445(12) 0.0362(11) 0.0030(10) 0.0045(10) 0.0133(11)
C12 0.0481(13) 0.0413(12) 0.0423(12) -0.0079(10) 0.0000(10) 0.0094(10)
C13 0.0460(13) 0.0389(12) 0.0425(12) -0.0022(10) 0.0092(10) 0.0024(10)
C14 0.0374(12) 0.0465(12) 0.0443(12) 0.0061(10) 0.0086(9) 0.0169(10)
C15 0.0349(11) 0.0500(13) 0.0400(12) 0.0041(10) -0.0027(9) 0.0054(10)
C16 0.0446(12) 0.0394(11) 0.0327(10) -0.0022(9) -0.0003(9) 0.0033(10)
C17 0.0461(12) 0.0379(11) 0.0340(11) 0.0016(9) 0.0086(9) 0.0142(9)
C18 0.0384(12) 0.0537(14) 0.0462(13) 0.0017(11) -0.0044(10) -0.0046(10)
C19 0.0456(13) 0.0431(12) 0.0421(12) 0.0013(10) 0.0017(10) -0.0072(10)
C20 0.0437(13) 0.0443(13) 0.0397(12) 0.0043(10) 0.0091(10) 0.0004(10)
C21 0.0505(13) 0.0340(11) 0.0334(11) -0.0004(9) 0.0074(9) 0.0029(10)
C22 0.0496(14) 0.0450(12) 0.0403(12) 0.0064(10) 0.0059(10) -0.0021(10)
C23 0.0714(17) 0.0376(12) 0.0387(12) 0.0055(10) 0.0136(12) 0.0040(11)
C24 0.0613(15) 0.0402(12) 0.0365(11) -0.0026(9) 0.0020(10) 0.0154(11)
C25 0.0515(14) 0.0437(12) 0.0420(12) -0.0040(10) 0.0026(10) 0.0092(10)
C26 0.0524(14) 0.0374(11) 0.0373(11) -0.0001(9) 0.0076(10) 0.0007(10)
N1 0.0413(10) 0.0316(9) 0.0273(8) 0.0017(7) 0.0047(7) 0.0094(7)
N2 0.0397(10) 0.0357(9) 0.0425(10) 0.0034(8) 0.0013(8) 0.0001(8)
N3 0.0363(9) 0.0384(9) 0.0346(9) 0.0041(7) 0.0064(7) 0.0105(8)
N4 0.0440(11) 0.0598(13) 0.0408(10) 0.0128(9) -0.0002(9) -0.0045(9)
N5 0.0464(11) 0.0451(11) 0.0424(10) 0.0105(8) 0.0059(9) -0.0007(9)
N6 0.0716(16) 0.0564(13) 0.0444(11) 0.0058(10) 0.0005(11) 0.0171(12)
N7 0.0336(9) 0.0400(9) 0.0291(8) 0.0049(7) 0.0038(7) 0.0082(7)
N8 0.0335(9) 0.0397(10) 0.0384(9) 0.0030(8) 0.0004(7) -0.0004(7)
N9 0.0375(9) 0.0360(9) 0.0259(8) 0.0031(7) 0.0026(7) 0.0074(7)
N10 0.0558(12) 0.0413(10) 0.0371(10) 0.0032(8) -0.0009(9) -0.0027(9)
N11 0.0523(12) 0.0393(10) 0.0385(10) 0.0074(8) -0.0014(9) -0.0045(9)
N12 0.0866(18) 0.0533(13) 0.0432(11) 0.0002(10) 0.0059(12) 0.0280(13)
O1 0.0533(11) 0.1045(16) 0.0619(11) 0.0366(11) 0.0010(9) -0.0198(11)
O2 0.0828(15) 0.1059(18) 0.0814(14) 0.0562(14) 0.0026(12) 0.0052(13)
O3 0.0742(14) 0.0730(13) 0.0570(11) 0.0052(9) -0.0041(10) 0.0311(11)
O4 0.0594(11) 0.0476(10) 0.0556(10) 0.0116(8) -0.0011(8) -0.0116(8)
O5 0.1143(17) 0.0525(11) 0.0553(11) 0.0131(9) 0.0120(11) 0.0289(12)
O6 0.0812(16) 0.0952(16) 0.0720(13) 0.0087(12) -0.0191(12) 0.0243(13)
C27 0.0365(11) 0.0382(11) 0.0260(10) 0.0030(8) 0.0003(8) 0.0049(9)
C28 0.0487(13) 0.0368(11) 0.0258(10) 0.0055(8) 0.0040(9) 0.0053(9)
C29 0.0476(12) 0.0385(11) 0.0261(10) 0.0049(8) 0.0021(9) 0.0047(9)
C30 0.0355(11) 0.0386(11) 0.0259(10) 0.0031(9) 0.0000(8) 0.0046(9)
O7 0.0811(12) 0.0405(9) 0.0281(8) 0.0045(7) 0.0109(8) -0.0006(8)
O8 0.0616(10) 0.0376(8) 0.0329(8) -0.0004(6) 0.0075(7) 0.0004(7)
O9 0.0673(11) 0.0393(8) 0.0274(7) 0.0053(6) 0.0070(7) 0.0003(7)
O10 0.0740(11) 0.0376(9) 0.0303(8) -0.0004(6) 0.0052(7) -0.0042(8)
C31 0.095(3) 0.102(3) 0.133(4) -0.008(3) 0.024(3) 0.007(3)
C32 0.086(3) 0.166(5) 0.142(4) -0.008(4) -0.018(3) 0.013(3)
C33 0.204(6) 0.194(5) 0.069(2) 0.011(3) 0.002(3) 0.117(5)
N13 0.0540(13) 0.0739(15) 0.0572(13) 0.0022(11) 0.0032(11) 0.0146(12)
O11 0.192(4) 0.106(2) 0.136(3) 0.046(2) 0.088(3) 0.034(2)
C34 0.0566(19) 0.133(3) 0.075(2) 0.020(2) 0.0085(16) 0.003(2)
C35 0.078(3) 0.129(4) 0.143(4) 0.005(3) -0.034(3) 0.004(2)
C36 0.159(5) 0.132(4) 0.082(3) 0.030(3) 0.000(3) -0.045(3)
N14 0.0543(14) 0.0822(16) 0.0455(12) 0.0056(11) 0.0047(10) -0.0024(12)
O12 0.111(2) 0.136(2) 0.0745(15) 0.0314(15) 0.0437(15) 0.0071(17)

loop_
_atom_type_symbol
_atom_type_description
_atom_type_scat_dispersion_real
_atom_type_scat_dispersion_imag
_atom_type_scat_source
C C 0.0033 0.0016 'International Tables Vol C Tables 4.2.6.8 and 6.1.1.4'
H H 0.0000 0.0000 'International Tables Vol C Tables 4.2.6.8 and 6.1.1.4'
Cu Cu 0.3201 1.2651 'International Tables Vol C Tables 4.2.6.8 and 6.1.1.4'
N N 0.0061 0.0033 'International Tables Vol C Tables 4.2.6.8 and 6.1.1.4'
O O 0.0106 0.0060 'International Tables Vol C Tables 4.2.6.8 and 6.1.1.4'

loop_
_geom_angle_atom_site_label_1
_geom_angle_atom_site_label_2
_geom_angle_atom_site_label_3
_geom_angle
_geom_angle_site_symmetry_1
_geom_angle_site_symmetry_3
N1 Cu1 N1 180.0 2_665 .
N1 Cu1 N3 86.34(7) 2_665 .
N1 Cu1 N3 93.66(7) . .
N1 Cu1 N3 93.66(7) 2_665 2_665
N1 Cu1 N3 86.34(7) . 2_665
N3 Cu1 N3 180.00(9) . 2_665
N1 Cu1 O7 88.76(6) 2_665 .
N1 Cu1 O7 91.24(6) . .
N3 Cu1 O7 89.82(7) . .
N3 Cu1 O7 90.18(7) 2_665 .
N1 Cu1 O7 91.24(6) 2_665 2_665
N1 Cu1 O7 88.76(6) . 2_665
N3 Cu1 O7 90.18(7) . 2_665
N3 Cu1 O7 89.82(7) 2_665 2_665
O7 Cu1 O7 180.00(7) . 2_665
N7 Cu2 N7 180.000(1) 2_666 .
N7 Cu2 N9 86.37(7) 2_666 .
N7 Cu2 N9 93.63(7) . .
N7 Cu2 N9 93.63(7) 2_666 2_666
N7 Cu2 N9 86.37(7) . 2_666
N9 Cu2 N9 180.0 . 2_666
N1 C1 C4 108.43(17) . 2_665
N1 C1 H1A 110.0 . .
C4 C1 H1A 110.0 2_665 .
N1 C1 H1B 110.0 . .
C4 C1 H1B 110.0 2_665 .
H1A C1 H1B 108.4 . .
N2 C2 N1 109.00(16) . .
N2 C2 H2A 109.9 . .
N1 C2 H2A 109.9 . .
N2 C2 H2B 109.9 . .
N1 C2 H2B 109.9 . .
H2A C2 H2B 108.3 . .
N2 C3 N3 110.03(17) . .
N2 C3 H3A 109.7 . .
N3 C3 H3A 109.7 . .
N2 C3 H3B 109.7 . .
N3 C3 H3B 109.7 . .
H3A C3 H3B 108.2 . .
N3 C4 C1 108.52(18) . 2_665
N3 C4 H4A 110.0 . .
C1 C4 H4A 110.0 2_665 .
N3 C4 H4B 110.0 . .
C1 C4 H4B 110.0 2_665 .
H4A C4 H4B 108.4 . .
N2 C5 C6 111.28(19) . .
N2 C5 H5A 109.4 . .
C6 C5 H5A 109.4 . .
N2 C5 H5B 109.4 . .
C6 C5 H5B 109.4 . .
H5A C5 H5B 108.0 . .
N4 C6 C5 109.4(2) . .
N4 C6 H6A 109.8 . .
C5 C6 H6A 109.8 . .
N4 C6 H6B 109.8 . .
C5 C6 H6B 109.8 . .
H6A C6 H6B 108.2 . .
O1 C7 N4 123.6(2) . .
O1 C7 N5 124.4(2) . .
N4 C7 N5 112.0(2) . .
N5 C8 C13 118.1(2) . .
N5 C8 C9 123.3(2) . .
C13 C8 C9 118.5(2) . .
C10 C9 C8 119.8(2) . .
C10 C9 H9 120.1 . .
C8 C9 H9 120.1 . .
C9 C10 C11 120.2(2) . .
C9 C10 H10 119.9 . .
C11 C10 H10 119.9 . .
C12 C11 C10 121.3(2) . .
C12 C11 N6 120.3(2) . .
C10 C11 N6 118.4(2) . .
C11 C12 C13 118.4(2) . .
C11 C12 H12 120.8 . .
C13 C12 H12 120.8 . .
C12 C13 C8 121.5(2) . .
C12 C13 H13 119.2 . .
C8 C13 H13 119.2 . .
N7 C14 C17 108.11(17) . 2_666
N7 C14 H14A 110.1 . .
C17 C14 H14A 110.1 2_666 .
N7 C14 H14B 110.1 . .
C17 C14 H14B 110.1 2_666 .
H14A C14 H14B 108.4 . .
N8 C15 N7 109.26(17) . .
N8 C15 H15A 109.8 . .
N7 C15 H15A 109.8 . .
N8 C15 H15B 109.8 . .
N7 C15 H15B 109.8 . .
H15A C15 H15B 108.3 . .
N8 C16 N9 109.56(16) . .
N8 C16 H16A 109.8 . .
N9 C16 H16A 109.8 . .
N8 C16 H16B 109.8 . .
N9 C16 H16B 109.8 . .
H16A C16 H16B 108.2 . .
N9 C17 C14 107.65(16) . 2_666
N9 C17 H17A 110.2 . .
C14 C17 H17A 110.2 2_666 .
N9 C17 H17B 110.2 . .
C14 C17 H17B 110.2 2_666 .
H17A C17 H17B 108.5 . .
N8 C18 C19 111.47(18) . .
N8 C18 H18A 109.3 . .
C19 C18 H18A 109.3 . .
N8 C18 H18B 109.3 . .
C19 C18 H18B 109.3 . .
H18A C18 H18B 108.0 . .
N10 C19 C18 109.39(19) . .
N10 C19 H19A 109.8 . .
C18 C19 H19A 109.8 . .
N10 C19 H19B 109.8 . .
C18 C19 H19B 109.8 . .
H19A C19 H19B 108.2 . .
O4 C20 N10 124.0(2) . .
O4 C20 N11 124.3(2) . .
N10 C20 N11 111.67(19) . .
N11 C21 C26 117.51(19) . .
N11 C21 C22 123.0(2) . .
C26 C21 C22 119.5(2) . .
C23 C22 C21 119.1(2) . .
C23 C22 H22 120.4 . .
C21 C22 H22 120.4 . .
C24 C23 C22 120.0(2) . .
C24 C23 H23 120.0 . .
C22 C23 H23 120.0 . .
C23 C24 C25 121.7(2) . .
C23 C24 N12 120.1(2) . .
C25 C24 N12 118.1(2) . .
C26 C25 C24 118.5(2) . .
C26 C25 H25 120.8 . .
C24 C25 H25 120.8 . .
C25 C26 C21 121.2(2) . .
C25 C26 H26 119.4 . .
C21 C26 H26 119.4 . .
C1 N1 C2 113.22(16) . .
C1 N1 Cu1 107.16(13) . .
C2 N1 Cu1 114.83(13) . .
C1 N1 H1N 108.6(14) . .
C2 N1 H1N 107.6(14) . .
Cu1 N1 H1N 105.0(14) . .
C2 N2 C3 114.78(17) . .
C2 N2 C5 116.95(18) . .
C3 N2 C5 116.34(19) . .
C4 N3 C3 113.08(17) . .
C4 N3 Cu1 105.80(13) . .
C3 N3 Cu1 114.24(13) . .
C4 N3 H3N 110.7(14) . .
C3 N3 H3N 107.2(14) . .
Cu1 N3 H3N 105.5(14) . .
C7 N4 C6 123.1(2) . .
C7 N4 H4N 118.7(16) . .
C6 N4 H4N 117.3(16) . .
C8 N5 C7 126.31(19) . .
C8 N5 H5N 119.3(15) . .
C7 N5 H5N 113.6(15) . .
O2 N6 O3 122.7(2) . .
O2 N6 C11 118.3(2) . .
O3 N6 C11 119.0(2) . .
C15 N7 C14 113.85(16) . .
C15 N7 Cu2 114.94(13) . .
C14 N7 Cu2 106.18(12) . .
C15 N7 H7N 106.7(14) . .
C14 N7 H7N 108.2(14) . .
Cu2 N7 H7N 106.6(14) . .
C15 N8 C16 114.18(17) . .
C15 N8 C18 115.44(18) . .
C16 N8 C18 114.23(18) . .
C16 N9 C17 113.21(16) . .
C16 N9 Cu2 115.89(13) . .
C17 N9 Cu2 106.16(12) . .
C16 N9 H9N 109.7(14) . .
C17 N9 H9N 109.4(14) . .
Cu2 N9 H9N 101.7(14) . .
C20 N10 C19 120.03(19) . .
C20 N10 H10N 114.5(16) . .
C19 N10 H10N 113.1(16) . .
C20 N11 C21 125.21(19) . .
C20 N11 H11N 111.7(16) . .
C21 N11 H11N 117.2(16) . .
O5 N12 O6 124.1(2) . .
O5 N12 C24 117.2(2) . .
O6 N12 C24 118.7(2) . .
O7 C27 O8 124.54(18) . .
O7 C27 C28 117.89(18) . .
O8 C27 C28 117.53(17) . .
C29 C28 C27 114.47(17) . .
C29 C28 H28A 108.6 . .
C27 C28 H28A 108.6 . .
C29 C28 H28B 108.6 . .
C27 C28 H28B 108.6 . .
H28A C28 H28B 107.6 . .
C28 C29 C30 114.50(17) . .
C28 C29 H29A 108.6 . .
C30 C29 H29A 108.6 . .
C28 C29 H29B 108.6 . .
C30 C29 H29B 108.6 . .
H29A C29 H29B 107.6 . .
O9 C30 O10 124.12(18) . .
O9 C30 C29 118.53(18) . .
O10 C30 C29 117.33(18) . .
C27 O7 Cu1 126.05(13) . .
O11 C31 N13 129.8(5) . .
O11 C31 H31 115.1 . .
N13 C31 H31 115.1 . .
N13 C32 H32A 109.5 . .
N13 C32 H32B 109.5 . .
H32A C32 H32B 109.5 . .
N13 C32 H32C 109.5 . .
H32A C32 H32C 109.5 . .
H32B C32 H32C 109.5 . .
N13 C33 H33A 109.5 . .
N13 C33 H33B 109.5 . .
H33A C33 H33B 109.5 . .
N13 C33 H33C 109.5 . .
H33A C33 H33C 109.5 . .
H33B C33 H33C 109.5 . .
C31 N13 C32 120.5(4) . .
C31 N13 C33 121.3(4) . .
C32 N13 C33 118.1(4) . .
O12 C34 N14 125.5(3) . .
O12 C34 H34 117.3 . .
N14 C34 H34 117.3 . .
N14 C35 H35A 109.5 . .
N14 C35 H35B 109.5 . .
H35A C35 H35B 109.5 . .
N14 C35 H35C 109.5 . .
H35A C35 H35C 109.5 . .
H35B C35 H35C 109.5 . .
N14 C36 H36A 109.5 . .
N14 C36 H36B 109.5 . .
H36A C36 H36B 109.5 . .
N14 C36 H36C 109.5 . .
H36A C36 H36C 109.5 . .
H36B C36 H36C 109.5 . .
C34 N14 C35 120.2(3) . .
C34 N14 C36 120.8(3) . .
C35 N14 C36 118.9(3) . .

loop_
_geom_bond_atom_site_label_1
_geom_bond_atom_site_label_2
_geom_bond_distance
_geom_bond_site_symmetry_2
Cu1 N1 2.0081(16) 2_665
Cu1 N1 2.0081(16) .
Cu1 N3 2.0317(17) .
Cu1 N3 2.0317(17) 2_665
Cu1 O7 2.4253(15) .
Cu1 O7 2.4253(15) 2_665
Cu2 N7 2.0160(17) 2_666
Cu2 N7 2.0160(17) .
Cu2 N9 2.0177(17) .
Cu2 N9 2.0177(17) 2_666
C1 N1 1.474(3) .
C1 C4 1.512(3) 2_665
C1 H1A 0.9700 .
C1 H1B 0.9700 .
C2 N2 1.438(3) .
C2 N1 1.482(3) .
C2 H2A 0.9700 .
C2 H2B 0.9700 .
C3 N2 1.442(3) .
C3 N3 1.478(3) .
C3 H3A 0.9700 .
C3 H3B 0.9700 .
C4 N3 1.476(3) .
C4 C1 1.512(3) 2_665
C4 H4A 0.9700 .
C4 H4B 0.9700 .
C5 N2 1.468(3) .
C5 C6 1.512(3) .
C5 H5A 0.9700 .
C5 H5B 0.9700 .
C6 N4 1.448(3) .
C6 H6A 0.9700 .
C6 H6B 0.9700 .
C7 O1 1.217(3) .
C7 N4 1.340(3) .
C7 N5 1.395(3) .
C8 N5 1.381(3) .
C8 C13 1.398(3) .
C8 C9 1.398(3) .
C9 C10 1.378(3) .
C9 H9 0.9300 .
C10 C11 1.379(3) .
C10 H10 0.9300 .
C11 C12 1.377(3) .
C11 N6 1.456(3) .
C12 C13 1.378(3) .
C12 H12 0.9300 .
C13 H13 0.9300 .
C14 N7 1.477(3) .
C14 C17 1.512(3) 2_666
C14 H14A 0.9700 .
C14 H14B 0.9700 .
C15 N8 1.445(3) .
C15 N7 1.472(3) .
C15 H15A 0.9700 .
C15 H15B 0.9700 .
C16 N8 1.457(3) .
C16 N9 1.474(3) .
C16 H16A 0.9700 .
C16 H16B 0.9700 .
C17 N9 1.476(3) .
C17 C14 1.512(3) 2_666
C17 H17A 0.9700 .
C17 H17B 0.9700 .
C18 N8 1.471(3) .
C18 C19 1.515(3) .
C18 H18A 0.9700 .
C18 H18B 0.9700 .
C19 N10 1.447(3) .
C19 H19A 0.9700 .
C19 H19B 0.9700 .
C20 O4 1.218(3) .
C20 N10 1.361(3) .
C20 N11 1.389(3) .
C21 N11 1.393(3) .
C21 C26 1.395(3) .
C21 C22 1.397(3) .
C22 C23 1.386(3) .
C22 H22 0.9300 .
C23 C24 1.374(4) .
C23 H23 0.9300 .
C24 C25 1.382(3) .
C24 N12 1.465(3) .
C25 C26 1.372(3) .
C25 H25 0.9300 .
C26 H26 0.9300 .
N1 H1N 0.938(9) .
N3 H3N 0.942(9) .
N4 H4N 0.953(10) .
N5 H5N 0.946(10) .
N6 O2 1.227(3) .
N6 O3 1.230(3) .
N7 H7N 0.936(9) .
N9 H9N 0.938(9) .
N10 H10N 0.947(10) .
N11 H11N 0.939(10) .
N12 O5 1.224(3) .
N12 O6 1.226(3) .
C27 O7 1.247(2) .
C27 O8 1.257(2) .
C27 C28 1.525(3) .
C28 C29 1.511(3) .
C28 H28A 0.9700 .
C28 H28B 0.9700 .
C29 C30 1.521(3) .
C29 H29A 0.9700 .
C29 H29B 0.9700 .
C30 O9 1.242(2) .
C30 O10 1.262(2) .
C31 O11 1.169(5) .
C31 N13 1.327(5) .
C31 H31 0.9300 .
C32 N13 1.395(5) .
C32 H32A 0.9600 .
C32 H32B 0.9600 .
C32 H32C 0.9600 .
C33 N13 1.431(5) .
C33 H33A 0.9600 .
C33 H33B 0.9600 .
C33 H33C 0.9600 .
C34 O12 1.218(4) .
C34 N14 1.303(4) .
C34 H34 0.9300 .
C35 N14 1.421(4) .
C35 H35A 0.9600 .
C35 H35B 0.9600 .
C35 H35C 0.9600 .
C36 N14 1.442(4) .
C36 H36A 0.9600 .
C36 H36B 0.9600 .
C36 H36C 0.9600 .
